data_4122512
loop_
_publ_author_name
'Zhao, Xiang'
'Wong, Matthew'
'Mao, Chengyu'
'Trieu, Thuong Xinh'
'Zhang, Jian'
'Feng, Pingyun'
'Bu, Xianhui'

_publ_section_title
;
 Size-selective crystallization of homochiral camphorate metal-organic
 frameworks for lanthanide separation.
;
_journal_issue 36
_journal_name_full 'Journal of the American Chemical Society'
_journal_page_first 12572
_journal_page_last 12575
_journal_paper_doi 10.1021/ja5067306
_journal_volume 136
_journal_year 2014
_chemical_absolute_configuration rm
_chemical_formula_moiety 'C12 H18 O7 Pr'
_chemical_formula_sum 'C12 H18 O7 Pr'
_chemical_formula_weight 415.17
_chemical_name_systematic
; 
 ? 
;
_space_group_IT_number 170
_symmetry_cell_setting hexagonal
_symmetry_space_group_name_Hall 'P 65'
_symmetry_space_group_name_H-M 'P 65'
_atom_sites_solution_hydrogens geom
_atom_sites_solution_primary direct
_atom_sites_solution_secondary difmap
_audit_creation_method SHELXL-97
_cell_angle_alpha 90.00
_cell_angle_beta 90.00
_cell_angle_gamma 120.00
_cell_formula_units_Z 6
_cell_length_a 10.9771(2)
_cell_length_b 10.9771(2)
_cell_length_c 21.4210(7)
_cell_measurement_temperature 173(2)
_cell_volume 2235.35(9)
_computing_structure_refinement 'SHELXL-97 (Sheldrick, 1997)'
_computing_structure_solution 'SHELXS-97 (Sheldrick, 1990)'
_diffrn_ambient_temperature 173(2)
_diffrn_measured_fraction_theta_full 1.000
_diffrn_measured_fraction_theta_max 1.000
_diffrn_radiation_monochromator graphite
_diffrn_radiation_source 'fine-focus sealed tube'
_diffrn_radiation_type MoK\a
_diffrn_radiation_wavelength 0.71073
_diffrn_reflns_av_R_equivalents 0.0160
_diffrn_reflns_av_sigmaI/netI 0.0159
_diffrn_reflns_limit_h_max 13
_diffrn_reflns_limit_h_min -13
_diffrn_reflns_limit_k_max 13
_diffrn_reflns_limit_k_min -10
_diffrn_reflns_limit_l_max 25
_diffrn_reflns_limit_l_min -26
_diffrn_reflns_number 15606
_diffrn_reflns_theta_full 25.83
_diffrn_reflns_theta_max 25.83
_diffrn_reflns_theta_min 2.14
_exptl_absorpt_coefficient_mu 3.295
_exptl_absorpt_correction_T_max 0.7453
_exptl_absorpt_correction_T_min 0.4931
_exptl_absorpt_correction_type multi-scan
_exptl_absorpt_process_details 'SADABS 2012/1'
_exptl_crystal_colour green
_exptl_crystal_density_diffrn 1.850
_exptl_crystal_density_method 'not measured'
_exptl_crystal_description prism
_exptl_crystal_F_000 1230
_exptl_crystal_size_max 0.082
_exptl_crystal_size_mid 0.076
_exptl_crystal_size_min 0.072
_refine_diff_density_max 0.598
_refine_diff_density_min -0.359
_refine_diff_density_rms 0.075
_refine_ls_abs_structure_details 'Flack H D (1983), Acta Cryst. A39, 876-881'
_refine_ls_abs_structure_Flack 0.015(19)
_refine_ls_extinction_method none
_refine_ls_goodness_of_fit_ref 1.173
_refine_ls_hydrogen_treatment constr
_refine_ls_matrix_type full
_refine_ls_number_parameters 181
_refine_ls_number_reflns 2875
_refine_ls_number_restraints 1
_refine_ls_restrained_S_all 1.173
_refine_ls_R_factor_all 0.0200
_refine_ls_R_factor_gt 0.0198
_refine_ls_shift/su_max 0.001
_refine_ls_shift/su_mean 0.000
_refine_ls_structure_factor_coef Fsqd
_refine_ls_weighting_details 'calc w=1/[\s^2^(Fo^2^)+(0.0176P)^2^+3.2139P] where P=(Fo^2^+2Fc^2^)/3'
_refine_ls_weighting_scheme calc
_refine_ls_wR_factor_gt 0.0480
_refine_ls_wR_factor_ref 0.0481
_reflns_number_gt 2857
_reflns_number_total 2875
_reflns_threshold_expression >2sigma(I)
_cod_data_source_file ja5067306_si_002.cif
_cod_data_source_block CPM-25-Pr
_cod_depositor_comments
;
The following automatic conversions were performed:

'_symmetry_cell_setting' value 'Hexagonal' changed to 'hexagonal'
according to
/home/saulius/struct/COD-crude-data--automatic-downloads/rss-feeds/ACS/lib/dictionaries/cif_core.dic
dictionary named 'cif_core.dic' version 2.4.2 from 2011-04-26.

Automatic conversion script
Id: cif_fix_values 2281 2013-09-26 08:29:07Z andrius 

 Adding full bibliography for 4122510--4122534.cif.
;
_cod_database_code 4122512

loop_
_symmetry_equiv_pos_as_xyz
'x, y, z'
'-y, x-y, z+2/3'
'-x+y, -x, z+1/3'
'-x, -y, z+1/2'
'y, -x+y, z+1/6'
'x-y, x, z+5/6'

loop_
_atom_site_label
_atom_site_type_symbol
_atom_site_fract_x
_atom_site_fract_y
_atom_site_fract_z
_atom_site_U_iso_or_equiv
_atom_site_adp_type
_atom_site_occupancy
_atom_site_symmetry_multiplicity
_atom_site_calc_flag
_atom_site_refinement_flags
Pr1 Pr 0.03141(2) -0.19413(2) 0.143041(18) 0.02195(6) Uani 1 1 d .
O6 O -0.1572(4) -0.1312(4) 0.10562(17) 0.0458(9) Uani 1 1 d .
O1W O -0.1022(4) -0.3406(4) 0.04449(17) 0.0514(10) Uani 1 1 d .
H1WA H -0.0803 -0.2884 0.0141 0.077 Uiso 1 1 calc R
O3 O 0.2609(4) -0.0002(4) 0.15882(17) 0.0472(9) Uani 1 1 d .
C10 C 0.3685(5) 0.0709(5) 0.1257(2) 0.0310(10) Uani 1 1 d .
C11 C -0.0785(4) -0.0421(5) 0.0669(2) 0.0288(9) Uani 1 1 d .
C2 C 0.5307(5) 0.2805(5) 0.1926(3) 0.0411(12) Uani 1 1 d .
C3 C 0.5091(5) 0.1475(5) 0.1595(2) 0.0322(10) Uani 1 1 d .
H3A H 0.5066 0.0837 0.1921 0.039 Uiso 1 1 calc R
C8 C 0.4852(7) 0.3628(6) 0.1508(5) 0.083(3) Uani 1 1 d .
H8A H 0.3849 0.3108 0.1457 0.125 Uiso 1 1 calc R
H8B H 0.5295 0.3771 0.1107 0.125 Uiso 1 1 calc R
H8C H 0.5125 0.4522 0.1695 0.125 Uiso 1 1 calc R
C12 C -0.1285(7) 0.0412(7) 0.0304(3) 0.0530(15) Uani 1 1 d .
H12A H -0.2047 -0.0207 0.0037 0.079 Uiso 1 1 calc R
H12B H -0.0526 0.1104 0.0056 0.079 Uiso 1 1 calc R
H12C H -0.1602 0.0874 0.0587 0.079 Uiso 1 1 calc R
C9 C 0.4482(8) 0.2480(8) 0.2536(3) 0.085(3) Uani 1 1 d .
H9A H 0.3492 0.1977 0.2447 0.128 Uiso 1 1 calc R
H9B H 0.4722 0.3344 0.2746 0.128 Uiso 1 1 calc R
H9C H 0.4713 0.1915 0.2797 0.128 Uiso 1 1 calc R
C4 C 0.6356(6) 0.1819(7) 0.1185(3) 0.0640(18) Uani 1 1 d .
H4A H 0.6127 0.1792 0.0746 0.077 Uiso 1 1 calc R
H4B H 0.6696 0.1169 0.1260 0.077 Uiso 1 1 calc R
O1 O 0.7181(6) 0.5452(4) 0.2671(2) 0.0720(14) Uani 1 1 d .
C1 C 0.6946(5) 0.3646(5) 0.2009(2) 0.0326(10) Uani 1 1 d .
C6 C 0.7452(5) 0.5167(5) 0.2158(3) 0.0438(13) Uani 1 1 d .
C7 C 0.7379(9) 0.3023(7) 0.2548(3) 0.073(2) Uani 1 1 d .
H7A H 0.8383 0.3543 0.2595 0.110 Uiso 1 1 calc R
H7B H 0.7081 0.2056 0.2460 0.110 Uiso 1 1 calc R
H7C H 0.6944 0.3080 0.2927 0.110 Uiso 1 1 calc R
C5 C 0.7453(6) 0.3332(7) 0.1393(4) 0.0709(19) Uani 1 1 d .
H5A H 0.8364 0.3406 0.1452 0.085 Uiso 1 1 calc R
H5B H 0.7546 0.4004 0.1076 0.085 Uiso 1 1 calc R
O4 O 0.3646(4) 0.0831(4) 0.06813(17) 0.0512(9) Uani 1 1 d .
O2 O 0.8135(4) 0.6116(4) 0.1757(3) 0.0755(15) Uani 1 1 d .
O5 O 0.0466(3) -0.0178(4) 0.05887(16) 0.0300(7) Uani 1 1 d .

loop_
_atom_site_aniso_label
_atom_site_aniso_U_11
_atom_site_aniso_U_22
_atom_site_aniso_U_33
_atom_site_aniso_U_23
_atom_site_aniso_U_13
_atom_site_aniso_U_12
Pr1 0.02102(11) 0.01944(10) 0.02364(9) 0.00039(8) 0.00154(9) 0.00881(9)
O6 0.0301(18) 0.066(3) 0.045(2) 0.0209(18) 0.0111(15) 0.0263(18)
O1W 0.061(2) 0.0354(19) 0.0342(19) -0.0023(15) -0.0024(17) 0.0067(18)
O3 0.0278(17) 0.0414(19) 0.048(2) -0.0053(15) 0.0016(15) -0.0007(15)
C10 0.031(2) 0.028(2) 0.034(3) -0.0078(18) -0.0047(18) 0.0142(19)
C11 0.025(2) 0.037(3) 0.028(2) 0.0016(18) 0.0005(18) 0.019(2)
C2 0.031(3) 0.033(3) 0.050(3) -0.015(2) -0.004(2) 0.010(2)
C3 0.032(2) 0.031(2) 0.032(2) -0.0137(18) -0.0022(18) 0.0144(19)
C8 0.058(4) 0.042(3) 0.155(7) -0.029(4) -0.069(5) 0.028(3)
C12 0.059(4) 0.073(4) 0.050(3) 0.017(3) 0.005(3) 0.051(3)
C9 0.061(4) 0.071(5) 0.074(5) -0.031(4) 0.030(4) -0.004(4)
C4 0.037(3) 0.074(4) 0.077(4) -0.014(3) 0.015(3) 0.025(3)
O1 0.109(4) 0.041(2) 0.059(3) -0.026(2) -0.034(3) 0.033(3)
C1 0.025(2) 0.030(2) 0.034(2) -0.0051(19) -0.0084(18) 0.0079(19)
C6 0.031(3) 0.027(2) 0.059(4) 0.004(2) -0.022(2) 0.003(2)
C7 0.097(6) 0.056(4) 0.079(5) 0.000(3) -0.024(4) 0.046(4)
C5 0.040(3) 0.077(4) 0.075(4) -0.009(4) 0.020(3) 0.014(3)
O4 0.057(2) 0.059(2) 0.0282(19) -0.0036(16) -0.0144(16) 0.0216(19)
O2 0.037(2) 0.038(2) 0.132(4) 0.044(3) 0.010(2) 0.0037(18)
O5 0.0257(16) 0.0295(16) 0.0354(15) 0.0051(12) 0.0069(13) 0.0142(13)

loop_
_atom_type_symbol
_atom_type_description
_atom_type_scat_dispersion_real
_atom_type_scat_dispersion_imag
_atom_type_scat_source
C C 0.0033 0.0016 'International Tables Vol C Tables 4.2.6.8 and 6.1.1.4'
H H 0.0000 0.0000 'International Tables Vol C Tables 4.2.6.8 and 6.1.1.4'
O O 0.0106 0.0060 'International Tables Vol C Tables 4.2.6.8 and 6.1.1.4'
Pr Pr -0.2180 2.8214 'International Tables Vol C Tables 4.2.6.8 and 6.1.1.4'

loop_
_geom_angle_atom_site_label_1
_geom_angle_atom_site_label_2
_geom_angle_atom_site_label_3
_geom_angle
_geom_angle_site_symmetry_1
_geom_angle_site_symmetry_3
O3 Pr1 O4 83.31(15) . 5
O3 Pr1 O2 154.59(16) . 1_445
O4 Pr1 O2 74.41(16) 5 1_445
O3 Pr1 O1 78.64(16) . 6_544
O4 Pr1 O1 79.54(16) 5 6_544
O2 Pr1 O1 108.47(18) 1_445 6_544
O3 Pr1 O5 79.77(12) . 5
O4 Pr1 O5 78.92(13) 5 5
O2 Pr1 O5 84.03(16) 1_445 5
O1 Pr1 O5 150.99(14) 6_544 5
O3 Pr1 O5 77.63(13) . .
O4 Pr1 O5 159.78(13) 5 .
O2 Pr1 O5 122.35(13) 1_445 .
O1 Pr1 O5 102.96(15) 6_544 .
O5 Pr1 O5 91.02(8) 5 .
O3 Pr1 O1W 133.18(12) . .
O4 Pr1 O1W 126.39(13) 5 .
O2 Pr1 O1W 71.49(17) 1_445 .
O1 Pr1 O1W 73.74(15) 6_544 .
O5 Pr1 O1W 135.15(12) 5 .
O5 Pr1 O1W 72.80(11) . .
O3 Pr1 O6 115.63(14) . .
O4 Pr1 O6 137.77(12) 5 .
O2 Pr1 O6 75.68(13) 1_445 .
O1 Pr1 O6 138.77(14) 6_544 .
O5 Pr1 O6 68.90(12) 5 .
O5 Pr1 O6 49.65(10) . .
O1W Pr1 O6 68.91(13) . .
O3 Pr1 C11 96.94(13) . .
O4 Pr1 C11 157.22(13) 5 .
O2 Pr1 C11 98.94(13) 1_445 .
O1 Pr1 C11 122.97(15) 6_544 .
O5 Pr1 C11 78.72(12) 5 .
O5 Pr1 C11 25.13(10) . .
O1W Pr1 C11 69.12(13) . .
O6 Pr1 C11 24.53(11) . .
C11 O6 Pr1 94.7(3) . .
C10 O3 Pr1 136.2(3) . .
O4 C10 O3 123.6(4) . .
O4 C10 C3 119.5(4) . .
O3 C10 C3 116.9(4) . .
O6 C11 O5 120.5(4) . .
O6 C11 C12 120.3(4) . .
O5 C11 C12 119.1(4) . .
O6 C11 Pr1 60.8(2) . .
O5 C11 Pr1 59.7(2) . .
C12 C11 Pr1 177.0(4) . .
C8 C2 C9 108.0(6) . .
C8 C2 C3 110.6(5) . .
C9 C2 C3 112.5(5) . .
C8 C2 C1 109.7(4) . .
C9 C2 C1 114.4(5) . .
C3 C2 C1 101.4(4) . .
C4 C3 C10 114.2(4) . .
C4 C3 C2 110.1(4) . .
C10 C3 C2 112.2(4) . .
C3 C4 C5 102.9(5) . .
C6 O1 Pr1 126.5(4) . 5_665
C6 C1 C7 108.1(4) . .
C6 C1 C5 117.1(5) . .
C7 C1 C5 108.6(5) . .
C6 C1 C2 110.8(4) . .
C7 C1 C2 110.0(5) . .
C5 C1 C2 102.0(4) . .
O1 C6 O2 121.3(5) . .
O1 C6 C1 118.2(5) . .
O2 C6 C1 120.4(6) . .
C1 C5 C4 108.2(4) . .
C10 O4 Pr1 147.9(3) . 6_554
C6 O2 Pr1 148.6(4) . 1_665
C11 O5 Pr1 142.4(3) . 6_554
C11 O5 Pr1 95.1(3) . .
Pr1 O5 Pr1 113.88(10) 6_554 .

loop_
_geom_bond_atom_site_label_1
_geom_bond_atom_site_label_2
_geom_bond_distance
_geom_bond_site_symmetry_2
Pr1 O3 2.372(3) .
Pr1 O4 2.377(4) 5
Pr1 O2 2.378(4) 1_445
Pr1 O1 2.381(4) 6_544
Pr1 O5 2.492(3) 5
Pr1 O5 2.589(3) .
Pr1 O1W 2.614(3) .
Pr1 O6 2.615(3) .
Pr1 C11 2.985(5) .
O6 C11 1.244(6) .
O3 C10 1.260(5) .
C10 O4 1.243(6) .
C10 C3 1.522(6) .
C11 O5 1.273(5) .
C11 C12 1.500(7) .
C2 C8 1.523(8) .
C2 C9 1.526(8) .
C2 C3 1.531(6) .
C2 C1 1.569(6) .
C3 C4 1.521(7) .
C4 C5 1.551(9) .
O1 C6 1.219(8) .
O1 Pr1 2.381(4) 5_665
C1 C6 1.507(7) .
C1 C7 1.534(8) .
C1 C5 1.537(8) .
C6 O2 1.267(7) .
O4 Pr1 2.377(4) 6_554
O2 Pr1 2.378(4) 1_665
O5 Pr1 2.492(3) 6_554
